data_4032391
loop_
_publ_author_name
'Chen, Muqing'
'Shen, Wangqiang'
'Peng, Ping'
'Bao, Lipiao'
'Zhao, Shasha'
'Xie, Yunpeng'
'Jin, Peng'
'Fang, Hongyun'
'Li, Fang-Fang'
'Lu, Xing'

_publ_section_title
;
 Evidence of Oxygen Activation in the Reaction between an N-Heterocyclic
 Carbene and M3N@Ih(7)-C80: An Unexpected Method of Steric Hindrance
 Release.
;
_journal_issue 7
_journal_name_full 'The Journal of organic chemistry'
_journal_page_first 3500
_journal_page_last 3505
_journal_paper_doi 10.1021/acs.joc.6b03004
_journal_volume 82
_journal_year 2017
_chemical_formula_moiety 'C107 H36 N3 Sc3, 2.5(C S2)'
_chemical_formula_sum 'C109.5 H36 N3 S5 Sc3'
_chemical_formula_weight 1688.59
_chemical_name_common Sc3N@C80-NHC-2a
_space_group_crystal_system triclinic
_space_group_IT_number 2
_space_group_name_Hall '-P 1'
_space_group_name_H-M_alt 'P -1'
_symmetry_space_group_name_Hall '-P 1'
_symmetry_space_group_name_H-M 'P -1'
_atom_sites_solution_hydrogens geom
_audit_creation_method SHELXL-2014/7
_cell_angle_alpha 99.562(3)
_cell_angle_beta 105.779(3)
_cell_angle_gamma 107.217(3)
_cell_formula_units_Z 2
_cell_length_a 10.9903(19)
_cell_length_b 17.558(3)
_cell_length_c 19.758(4)
_cell_measurement_reflns_used 3267
_cell_measurement_temperature 90(2)
_cell_measurement_theta_max 21.886
_cell_measurement_theta_min 2.224
_cell_volume 3376.1(11)
_computing_cell_refinement 'SAINT V8.34A (Bruker, 2013)'
_computing_data_collection 'Apex 2 v2014.09 (Bruker,2014)'
_computing_data_reduction 'SAINT V8.34A (Bruker, 2013)'
_computing_structure_refinement 'SHELXL-2014/7 (Sheldrick, 2014)'
_computing_structure_solution 'SHELXTL XT-2014/4 (Sheldrick, 2014)'
_diffrn_ambient_temperature 90(2)
_diffrn_detector_area_resol_mean 8.3
_diffrn_measured_fraction_theta_full 0.999
_diffrn_measured_fraction_theta_max 0.992
_diffrn_measurement_device_type 'Bruker Apex II'
_diffrn_measurement_method \w
_diffrn_radiation_type MoK\a
_diffrn_radiation_wavelength 0.71073
_diffrn_reflns_av_unetI/netI 0.1021
_diffrn_reflns_Laue_measured_fraction_full 0.999
_diffrn_reflns_Laue_measured_fraction_max 0.992
_diffrn_reflns_limit_h_max 12
_diffrn_reflns_limit_h_min -13
_diffrn_reflns_limit_k_max 20
_diffrn_reflns_limit_k_min -21
_diffrn_reflns_limit_l_max 23
_diffrn_reflns_limit_l_min -23
_diffrn_reflns_number 12355
_diffrn_reflns_point_group_measured_fraction_full 0.999
_diffrn_reflns_point_group_measured_fraction_max 0.992
_diffrn_reflns_theta_full 25.242
_diffrn_reflns_theta_max 25.426
_diffrn_reflns_theta_min 1.260
_diffrn_source 'fine-focus sealed tube'
_exptl_absorpt_coefficient_mu 0.514
_exptl_absorpt_correction_T_max 0.7452
_exptl_absorpt_correction_T_min 0.6428
_exptl_absorpt_correction_type multi-scan
_exptl_absorpt_process_details SADABS
_exptl_crystal_colour black
_exptl_crystal_density_diffrn 1.661
_exptl_crystal_description block
_exptl_crystal_F_000 1714
_exptl_crystal_size_max 0.040
_exptl_crystal_size_mid 0.020
_exptl_crystal_size_min 0.015
_refine_diff_density_max 1.255
_refine_diff_density_min -1.924
_refine_diff_density_rms 0.114
_refine_ls_extinction_coef 0.0077(8)
_refine_ls_extinction_expression Fc^*^=kFc[1+0.001xFc^2^\l^3^/sin(2\q)]^-1/4^
_refine_ls_extinction_method 'SHELXL-2014/7 (Sheldrick 2014'
_refine_ls_goodness_of_fit_ref 1.046
_refine_ls_hydrogen_treatment constr
_refine_ls_matrix_type full
_refine_ls_number_parameters 1097
_refine_ls_number_reflns 12355
_refine_ls_number_restraints 0
_refine_ls_restrained_S_all 1.046
_refine_ls_R_factor_all 0.1272
_refine_ls_R_factor_gt 0.0784
_refine_ls_shift/su_max 0.000
_refine_ls_shift/su_mean 0.000
_refine_ls_structure_factor_coef Fsqd
_refine_ls_weighting_details 'w=1/[\s^2^(Fo^2^)+(0.1185P)^2^+5.6752P] where P=(Fo^2^+2Fc^2^)/3'
_refine_ls_weighting_scheme calc
_refine_ls_wR_factor_gt 0.2050
_refine_ls_wR_factor_ref 0.2401
_reflns_Friedel_coverage 0.000
_reflns_number_gt 7675
_reflns_number_total 12355
_reflns_threshold_expression 'I > 2\s(I)'
_cod_data_source_file jo6b03004_si_003.cif
_cod_data_source_block Sc3N@C80-NHC
_cod_depositor_comments
;
Adding full bibliography for 4032391--4032392.cif.

2020-12-03
Z value and formula fixed to values more according to usual
chemical conventions.                 miguel
;
_cod_original_formula_sum 'C219 H72 N6 S10 Sc6'
_cod_original_formula_weight 3377.18
_cod_original_formula_moiety '2(C107 H36 N3 Sc3), 5(C S2)'
_cod_original_formula_units_Z 1
_cod_original_cell_volume 3376.2(10)
_cod_database_code 4032391
_shelx_shelxl_version_number 2014/7
_shelx_space_group_comment
;
The symmetry employed for this shelxl refinement is uniquely defined
by the following loop, which should always be used as a source of
symmetry information in preference to the above space-group names.
They are only intended as comments.
;
_shelx_estimated_absorpt_t_min 0.980
_shelx_estimated_absorpt_t_max 0.992

loop_
_space_group_symop_operation_xyz
'x, y, z'
'-x, -y, -z'

loop_
_atom_site_label
_atom_site_type_symbol
_atom_site_fract_x
_atom_site_fract_y
_atom_site_fract_z
_atom_site_U_iso_or_equiv
_atom_site_adp_type
_atom_site_occupancy
_atom_site_site_symmetry_order
_atom_site_calc_flag
_atom_site_refinement_flags_posn
_atom_site_refinement_flags_adp
_atom_site_refinement_flags_occupancy
C1 C 0.2387(6) 0.5031(3) 0.2268(3) 0.0194(13) Uani 1 1 d . . .
C2 C 0.2292(5) 0.5545(3) 0.1782(3) 0.0171(12) Uani 1 1 d . . .
C3 C 0.3221(6) 0.5775(3) 0.1404(3) 0.0170(12) Uani 1 1 d . . .
C4 C 0.4338(6) 0.5498(3) 0.1581(3) 0.0161(12) Uani 1 1 d . . .
C5 C 0.4507(6) 0.4991(3) 0.2068(3) 0.0164(12) Uani 1 1 d . . .
C6 C 0.3390(6) 0.4582(3) 0.2360(3) 0.0163(12) Uani 1 1 d . . .
C7 C 0.4121(6) 0.4831(3) 0.3173(3) 0.0161(12) Uani 1 1 d . . .
C8 C 0.3541(6) 0.5049(3) 0.3708(3) 0.0179(12) Uani 1 1 d . . .
C9 C 0.2337(6) 0.5243(3) 0.3544(3) 0.0203(13) Uani 1 1 d . . .
C10 C 0.1780(6) 0.5232(3) 0.2793(3) 0.0197(13) Uani 1 1 d . . .
C11 C 0.1302(6) 0.5904(3) 0.2619(3) 0.0204(13) Uani 1 1 d . . .
C12 C 0.1625(5) 0.6078(4) 0.1997(3) 0.0209(13) Uani 1 1 d . . .
C13 C 0.1910(5) 0.6884(4) 0.1874(3) 0.0200(13) Uani 1 1 d . . .
C14 C 0.2791(6) 0.7098(4) 0.1477(3) 0.0209(13) Uani 1 1 d . . .
C15 C 0.3462(6) 0.6561(3) 0.1251(3) 0.0193(13) Uani 1 1 d . . .
C16 C 0.4783(6) 0.7059(3) 0.1282(3) 0.0196(13) Uani 1 1 d . . .
C17 C 0.5888(6) 0.6798(3) 0.1480(3) 0.0187(13) Uani 1 1 d . . .
C18 C 0.5664(6) 0.5997(3) 0.1608(3) 0.0201(13) Uani 1 1 d . . .
C19 C 0.6644(6) 0.5793(3) 0.2105(3) 0.0199(13) Uani 1 1 d . . .
C20 C 0.5924(6) 0.5153(3) 0.2396(3) 0.0169(12) Uani 1 1 d . . .
C21 C 0.6495(6) 0.5155(3) 0.3149(3) 0.0193(13) Uani 1 1 d . . .
C22 C 0.5528(6) 0.5001(3) 0.3513(3) 0.0177(12) Uani 1 1 d . . .
C23 C 0.5851(6) 0.5359(3) 0.4280(3) 0.0189(12) Uani 1 1 d . . .
C24 C 0.4639(6) 0.5389(3) 0.4389(3) 0.0210(13) Uani 1 1 d . . .
C25 C 0.4661(6) 0.6027(3) 0.4938(3) 0.0210(13) Uani 1 1 d . . .
C26 C 0.3498(6) 0.6264(3) 0.4785(3) 0.0202(13) Uani 1 1 d . . .
C27 C 0.2354(6) 0.5882(4) 0.4117(3) 0.0223(13) Uani 1 1 d . . .
C28 C 0.1863(6) 0.6539(4) 0.3938(3) 0.0210(13) Uani 1 1 d . . .
C29 C 0.1378(5) 0.6563(4) 0.3188(4) 0.0222(13) Uani 1 1 d . . .
C30 C 0.1651(6) 0.7369(4) 0.3057(4) 0.0240(14) Uani 1 1 d . . .
C31 C 0.1876(6) 0.7516(4) 0.2402(3) 0.0214(13) Uani 1 1 d . . .
C32 C 0.2784(6) 0.8349(4) 0.2574(3) 0.0226(13) Uani 1 1 d . . .
C33 C 0.3741(6) 0.8558(3) 0.2214(3) 0.0216(13) Uani 1 1 d . . .
C34 C 0.3720(7) 0.7940(4) 0.1648(3) 0.0240(14) Uani 1 1 d . . .
C35 C 0.4944(6) 0.7911(3) 0.1526(3) 0.0225(13) Uani 1 1 d . . .
C36 C 0.6227(7) 0.8505(4) 0.1971(3) 0.0251(14) Uani 1 1 d . . .
C37 C 0.7376(6) 0.8259(3) 0.2126(3) 0.0206(13) Uani 1 1 d . . .
C38 C 0.7203(6) 0.7401(4) 0.1879(3) 0.0243(14) Uani 1 1 d . . .
C39 C 0.8195(6) 0.7225(4) 0.2417(3) 0.0233(14) Uani 1 1 d . . .
C40 C 0.7928(6) 0.6431(4) 0.2553(3) 0.0239(14) Uani 1 1 d . . .
C41 C 0.8515(6) 0.6395(4) 0.3281(3) 0.0232(14) Uani 1 1 d . . .
C42 C 0.7820(6) 0.5770(4) 0.3586(3) 0.0225(13) Uani 1 1 d . . .
C43 C 0.8087(6) 0.6166(3) 0.4339(3) 0.0206(13) Uani 1 1 d . . .
C44 C 0.7130(6) 0.5969(3) 0.4706(3) 0.0205(13) Uani 1 1 d . . .
C45 C 0.7167(6) 0.6592(4) 0.5286(3) 0.0230(13) Uani 1 1 d . . .
C46 C 0.5941(7) 0.6619(4) 0.5396(3) 0.0245(14) Uani 1 1 d . . .
C47 C 0.6101(6) 0.7472(4) 0.5647(3) 0.0224(13) Uani 1 1 d . . .
C48 C 0.4990(6) 0.7737(4) 0.5447(3) 0.0236(14) Uani 1 1 d . . .
C49 C 0.3690(6) 0.7132(4) 0.5032(3) 0.0234(14) Uani 1 1 d . . .
C50 C 0.2690(6) 0.7296(4) 0.4504(3) 0.0228(13) Uani 1 1 d . . .
C51 C 0.2982(6) 0.8087(4) 0.4357(3) 0.0228(14) Uani 1 1 d . . .
C52 C 0.2417(6) 0.8110(4) 0.3638(4) 0.0238(14) Uani 1 1 d . . .
C53 C 0.3121(6) 0.8720(4) 0.3330(4) 0.0247(14) Uani 1 1 d . . .
C54 C 0.4425(6) 0.9311(3) 0.3762(3) 0.0201(13) Uani 1 1 d . . .
C55 C 0.5385(6) 0.9597(3) 0.3398(3) 0.0193(13) Uani 1 1 d . . .
C56 C 0.5051(6) 0.9185(3) 0.2653(3) 0.0222(13) Uani 1 1 d . . .
C57 C 0.6252(6) 0.9161(3) 0.2532(3) 0.0223(13) Uani 1 1 d . . .
C58 C 0.7351(6) 0.9551(3) 0.3209(3) 0.0190(13) Uani 1 1 d . . .
C59 C 0.8431(6) 0.9227(3) 0.3373(3) 0.0195(13) Uani 1 1 d . . .
C60 C 0.8456(6) 0.8609(3) 0.2815(3) 0.0220(13) Uani 1 1 d . . .
C61 C 0.8960(6) 0.7981(4) 0.2999(3) 0.0225(13) Uani 1 1 d . . .
C62 C 0.9449(5) 0.7944(4) 0.3726(4) 0.0233(14) Uani 1 1 d . . .
C63 C 0.9231(6) 0.7156(4) 0.3864(4) 0.0250(14) Uani 1 1 d . . .
C64 C 0.8993(6) 0.7014(4) 0.4512(3) 0.0233(14) Uani 1 1 d . . .
C65 C 0.8986(6) 0.7652(4) 0.5063(3) 0.0240(14) Uani 1 1 d . . .
C66 C 0.8084(6) 0.7432(4) 0.5459(3) 0.0229(14) Uani 1 1 d . . .
C67 C 0.7434(6) 0.7965(4) 0.5694(3) 0.0231(13) Uani 1 1 d . . .
C68 C 0.7657(6) 0.8745(4) 0.5524(3) 0.0214(13) Uani 1 1 d . . .
C69 C 0.6566(6) 0.9039(3) 0.5376(3) 0.0211(13) Uani 1 1 d . . .
C70 C 0.5250(6) 0.8547(4) 0.5341(3) 0.0211(13) Uani 1 1 d . . .
C71 C 0.4260(6) 0.8708(4) 0.4796(3) 0.0213(13) Uani 1 1 d . . .
C72 C 0.4958(6) 0.9297(3) 0.4488(3) 0.0204(13) Uani 1 1 d . . .
C73 C 0.6389(6) 0.9510(3) 0.4848(3) 0.0177(12) Uani 1 1 d . . .
C74 C 0.7349(6) 0.9766(3) 0.4489(3) 0.0198(13) Uani 1 1 d . . .
C75 C 0.6837(6) 0.9853(3) 0.3757(3) 0.0192(12) Uani 1 1 d . . .
C76 C 0.8440(6) 0.9464(3) 0.4652(3) 0.0193(13) Uani 1 1 d . . .
C77 C 0.8995(6) 0.9217(3) 0.4104(3) 0.0224(13) Uani 1 1 d . . .
C78 C 0.9516(5) 0.8595(3) 0.4287(3) 0.0218(13) Uani 1 1 d . . .
C79 C 0.9288(6) 0.8456(3) 0.4938(3) 0.0218(13) Uani 1 1 d . . .
C80 C 0.8625(6) 0.8989(3) 0.5170(3) 0.0225(13) Uani 1 1 d . . .
C81 C 0.2770(5) 0.3647(3) 0.2087(3) 0.0139(11) Uani 1 1 d . . .
C82 C 0.2746(5) 0.3087(3) 0.2493(3) 0.0168(12) Uani 1 1 d . . .
H82 H 0.3106 0.3212 0.3010 0.020 Uiso 1 1 calc R U .
C83 C 0.1724(5) 0.2376(3) 0.1337(3) 0.0166(12) Uani 1 1 d . . .
H83 H 0.1249 0.1933 0.0905 0.020 Uiso 1 1 calc R U .
C84 C 0.1872(6) 0.1530(3) 0.2218(3) 0.0158(12) Uani 1 1 d . . .
C85 C 0.2926(6) 0.1230(3) 0.2342(3) 0.0210(13) Uani 1 1 d . . .
C86 C 0.2699(6) 0.0514(4) 0.2581(3) 0.0249(14) Uani 1 1 d . . .
H86 H 0.3398 0.0292 0.2686 0.030 Uiso 1 1 calc R U .
C87 C 0.1499(7) 0.0119(4) 0.2671(3) 0.0246(14) Uani 1 1 d . . .
H87 H 0.1380 -0.0367 0.2836 0.030 Uiso 1 1 calc R U .
C88 C 0.0453(6) 0.0426(4) 0.2521(3) 0.0224(13) Uani 1 1 d . . .
H88 H -0.0382 0.0142 0.2575 0.027 Uiso 1 1 calc R U .
C89 C 0.0623(6) 0.1148(3) 0.2291(3) 0.0189(12) Uani 1 1 d . . .
C90 C 0.4235(6) 0.1630(4) 0.2206(4) 0.0277(14) Uani 1 1 d . . .
H90 H 0.4140 0.2098 0.1996 0.033 Uiso 1 1 calc R U .
C91 C 0.4472(9) 0.1027(5) 0.1642(5) 0.054(2) Uani 1 1 d . . .
H91A H 0.3680 0.0804 0.1193 0.082 Uiso 1 1 calc R U .
H91B H 0.4615 0.0572 0.1840 0.082 Uiso 1 1 calc R U .
H91C H 0.5274 0.1320 0.1533 0.082 Uiso 1 1 calc R U .
C92 C 0.5444(8) 0.1984(7) 0.2885(4) 0.073(3) Uani 1 1 d . . .
H92A H 0.6237 0.2284 0.2772 0.110 Uiso 1 1 calc R U .
H92B H 0.5608 0.1536 0.3088 0.110 Uiso 1 1 calc R U .
H92C H 0.5283 0.2366 0.3243 0.110 Uiso 1 1 calc R U .
C93 C -0.0525(6) 0.1480(4) 0.2141(3) 0.0244(14) Uani 1 1 d . . .
H93 H -0.0212 0.2000 0.1991 0.029 Uiso 1 1 calc R U .
C94 C -0.0900(8) 0.1691(5) 0.2817(4) 0.0422(19) Uani 1 1 d . . .
H94A H -0.1684 0.1864 0.2690 0.063 Uiso 1 1 calc R U .
H94B H -0.0132 0.2142 0.3193 0.063 Uiso 1 1 calc R U .
H94C H -0.1127 0.1202 0.3003 0.063 Uiso 1 1 calc R U .
C95 C -0.1762(7) 0.0861(5) 0.1510(4) 0.0421(19) Uani 1 1 d . . .
H95A H -0.2483 0.1090 0.1411 0.063 Uiso 1 1 calc R U .
H95B H -0.2082 0.0343 0.1642 0.063 Uiso 1 1 calc R U .
H95C H -0.1513 0.0754 0.1073 0.063 Uiso 1 1 calc R U .
C96 C 0.1921(6) 0.3489(3) 0.0713(3) 0.0166(12) Uani 1 1 d . . .
C97 C 0.0738(6) 0.3659(3) 0.0466(3) 0.0179(12) Uani 1 1 d . . .
C98 C 0.0568(6) 0.3957(3) -0.0150(3) 0.0200(13) Uani 1 1 d . . .
H98 H -0.0218 0.4084 -0.0342 0.024 Uiso 1 1 calc R U .
C99 C 0.1545(6) 0.4071(4) -0.0486(3) 0.0241(14) Uani 1 1 d . . .
H99 H 0.1410 0.4271 -0.0908 0.029 Uiso 1 1 calc R U .
C100 C 0.2710(6) 0.3899(4) -0.0218(3) 0.0219(13) Uani 1 1 d . . .
H100 H 0.3366 0.3990 -0.0454 0.026 Uiso 1 1 calc R U .
C101 C 0.2923(6) 0.3596(3) 0.0391(3) 0.0183(12) Uani 1 1 d . . .
C102 C -0.0328(6) 0.3499(4) 0.0829(3) 0.0207(13) Uani 1 1 d . . .
H102 H 0.0131 0.3532 0.1350 0.025 Uiso 1 1 calc R U .
C103 C -0.1415(6) 0.2619(4) 0.0467(4) 0.0284(15) Uani 1 1 d . . .
H10A H -0.1892 0.2572 -0.0044 0.043 Uiso 1 1 calc R U .
H10B H -0.2065 0.2520 0.0727 0.043 Uiso 1 1 calc R U .
H10C H -0.0976 0.2208 0.0490 0.043 Uiso 1 1 calc R U .
C104 C -0.1025(6) 0.4134(4) 0.0820(4) 0.0279(15) Uani 1 1 d . . .
H10D H -0.1622 0.4045 0.0322 0.042 Uiso 1 1 calc R U .
H10E H -0.0338 0.4694 0.0989 0.042 Uiso 1 1 calc R U .
H10F H -0.1561 0.4072 0.1144 0.042 Uiso 1 1 calc R U .
C105 C 0.4141(6) 0.3349(4) 0.0675(3) 0.0224(13) Uani 1 1 d . . .
H105 H 0.4300 0.3372 0.1202 0.027 Uiso 1 1 calc R U .
C106 C 0.5415(6) 0.3934(4) 0.0616(4) 0.0301(15) Uani 1 1 d . . .
H10G H 0.5324 0.3870 0.0100 0.045 Uiso 1 1 calc R U .
H10H H 0.6198 0.3803 0.0866 0.045 Uiso 1 1 calc R U .
H10I H 0.5546 0.4506 0.0844 0.045 Uiso 1 1 calc R U .
C107 C 0.3859(7) 0.2458(4) 0.0264(4) 0.0316(15) Uani 1 1 d . . .
H10J H 0.3718 0.2424 -0.0254 0.047 Uiso 1 1 calc R U .
H10K H 0.3045 0.2084 0.0312 0.047 Uiso 1 1 calc R U .
H10L H 0.4634 0.2299 0.0471 0.047 Uiso 1 1 calc R U .
C108 C -0.1217(8) 0.3894(5) 0.3434(4) 0.0463(19) Uani 1 1 d . . .
C109 C 0.0307(9) 0.8779(5) 0.0826(4) 0.049(2) Uani 1 1 d . . .
C110 C 0.5000 1.0000 0.0000 0.029(2) Uani 1 2 d S . P
N1 N 0.5394(5) 0.7228(3) 0.3420(2) 0.0167(10) Uani 1 1 d . . .
N2 N 0.2102(5) 0.2304(3) 0.2013(2) 0.0166(10) Uani 1 1 d . . .
N3 N 0.2126(5) 0.3179(3) 0.1367(2) 0.0163(10) Uani 1 1 d . . .
S1 S 0.4728(2) 0.92669(11) 0.03480(11) 0.0419(5) Uani 1 1 d . . .
S2 S -0.0249(2) 0.81218(12) 0.11728(11) 0.0435(5) Uani 1 1 d . . .
S3 S 0.0866(6) 0.94427(18) 0.04483(18) 0.142(2) Uani 1 1 d . . .
S4 S -0.0952(3) 0.39186(19) 0.42449(14) 0.0810(8) Uani 1 1 d . . .
S5 S -0.1508(3) 0.38693(16) 0.26272(14) 0.0649(7) Uani 1 1 d . . .
Sc1 Sc 0.62878(18) 0.64138(9) 0.31929(12) 0.0607(6) Uani 1 1 d . . .
Sc2 Sc 0.36026(14) 0.64493(9) 0.33918(12) 0.0607(6) Uani 1 1 d . . .
Sc3 Sc 0.60817(12) 0.84672(6) 0.36122(6) 0.0207(3) Uani 1 1 d . . .

loop_
_atom_site_aniso_label
_atom_site_aniso_U_11
_atom_site_aniso_U_22
_atom_site_aniso_U_33
_atom_site_aniso_U_23
_atom_site_aniso_U_13
_atom_site_aniso_U_12
C1 0.017(3) 0.016(3) 0.020(3) 0.004(2) 0.002(2) 0.003(2)
C2 0.010(3) 0.014(3) 0.019(3) 0.003(2) -0.003(2) 0.001(2)
C3 0.019(3) 0.019(3) 0.009(3) 0.005(2) -0.001(2) 0.006(2)
C4 0.021(3) 0.014(3) 0.014(3) 0.001(2) 0.007(2) 0.008(2)
C5 0.019(3) 0.014(3) 0.019(3) 0.004(2) 0.009(2) 0.007(2)
C6 0.017(3) 0.016(3) 0.018(3) 0.007(2) 0.007(2) 0.007(2)
C7 0.021(3) 0.016(3) 0.009(3) 0.001(2) 0.001(2) 0.007(2)
C8 0.018(3) 0.016(3) 0.021(3) 0.008(2) 0.009(2) 0.004(2)
C9 0.014(3) 0.017(3) 0.029(3) 0.008(3) 0.010(3) 0.001(2)
C10 0.018(3) 0.018(3) 0.025(3) 0.007(3) 0.010(3) 0.005(2)
C11 0.016(3) 0.020(3) 0.025(3) 0.006(3) 0.008(3) 0.006(2)
C12 0.009(3) 0.022(3) 0.026(3) 0.002(3) 0.000(2) 0.005(2)
C13 0.008(3) 0.024(3) 0.021(3) 0.003(3) -0.004(2) 0.006(2)
C14 0.022(3) 0.024(3) 0.014(3) 0.007(2) -0.004(2) 0.014(3)
C15 0.023(3) 0.021(3) 0.008(3) 0.003(2) -0.001(2) 0.006(3)
C16 0.028(3) 0.022(3) 0.011(3) 0.007(2) 0.010(2) 0.008(3)
C17 0.026(3) 0.018(3) 0.014(3) 0.004(2) 0.014(2) 0.002(2)
C18 0.024(3) 0.018(3) 0.019(3) 0.001(2) 0.012(3) 0.006(3)
C19 0.020(3) 0.019(3) 0.021(3) 0.000(2) 0.014(3) 0.003(2)
C20 0.017(3) 0.018(3) 0.020(3) 0.005(2) 0.009(2) 0.011(2)
C21 0.020(3) 0.014(3) 0.025(3) 0.003(2) 0.007(3) 0.009(2)
C22 0.020(3) 0.014(3) 0.021(3) 0.007(2) 0.008(2) 0.006(2)
C23 0.021(3) 0.018(3) 0.021(3) 0.013(3) 0.007(2) 0.009(2)
C24 0.026(3) 0.020(3) 0.020(3) 0.010(3) 0.009(3) 0.008(3)
C25 0.032(3) 0.020(3) 0.017(3) 0.013(2) 0.013(3) 0.009(3)
C26 0.027(3) 0.020(3) 0.018(3) 0.008(2) 0.014(3) 0.006(3)
C27 0.018(3) 0.025(3) 0.029(3) 0.006(3) 0.019(3) 0.005(3)
C28 0.017(3) 0.026(3) 0.027(3) 0.006(3) 0.017(3) 0.010(3)
C29 0.005(3) 0.022(3) 0.038(4) 0.003(3) 0.007(3) 0.006(2)
C30 0.013(3) 0.025(3) 0.037(4) 0.005(3) 0.011(3) 0.011(3)
C31 0.015(3) 0.024(3) 0.023(3) 0.002(3) -0.002(2) 0.014(3)
C32 0.024(3) 0.024(3) 0.022(3) 0.007(3) 0.002(3) 0.017(3)
C33 0.029(3) 0.016(3) 0.017(3) 0.006(2) -0.002(3) 0.012(3)
C34 0.034(4) 0.024(3) 0.017(3) 0.010(3) 0.005(3) 0.015(3)
C35 0.031(4) 0.017(3) 0.017(3) 0.007(2) 0.005(3) 0.007(3)
C36 0.034(4) 0.021(3) 0.027(3) 0.015(3) 0.018(3) 0.007(3)
C37 0.026(3) 0.018(3) 0.021(3) 0.006(2) 0.015(3) 0.004(3)
C38 0.030(3) 0.026(3) 0.024(3) 0.010(3) 0.020(3) 0.008(3)
C39 0.016(3) 0.023(3) 0.034(4) 0.005(3) 0.019(3) 0.004(3)
C40 0.024(3) 0.021(3) 0.033(4) 0.001(3) 0.018(3) 0.012(3)
C41 0.012(3) 0.028(3) 0.033(4) 0.006(3) 0.008(3) 0.012(3)
C42 0.012(3) 0.023(3) 0.030(3) 0.002(3) 0.001(3) 0.011(2)
C43 0.020(3) 0.020(3) 0.022(3) 0.005(3) -0.001(2) 0.014(3)
C44 0.026(3) 0.020(3) 0.015(3) 0.008(2) 0.000(2) 0.012(3)
C45 0.031(3) 0.026(3) 0.014(3) 0.007(3) 0.004(3) 0.015(3)
C46 0.034(4) 0.025(3) 0.017(3) 0.008(3) 0.011(3) 0.010(3)
C47 0.036(4) 0.027(3) 0.007(3) 0.006(2) 0.009(3) 0.013(3)
C48 0.035(4) 0.022(3) 0.018(3) 0.004(3) 0.015(3) 0.010(3)
C49 0.026(3) 0.027(3) 0.019(3) 0.005(3) 0.016(3) 0.006(3)
C50 0.022(3) 0.026(3) 0.025(3) 0.003(3) 0.018(3) 0.009(3)
C51 0.017(3) 0.023(3) 0.032(4) -0.001(3) 0.016(3) 0.011(3)
C52 0.014(3) 0.026(3) 0.036(4) 0.005(3) 0.013(3) 0.013(3)
C53 0.013(3) 0.024(3) 0.038(4) 0.007(3) 0.007(3) 0.010(3)
C54 0.020(3) 0.014(3) 0.030(3) 0.003(2) 0.009(3) 0.014(2)
C55 0.020(3) 0.013(3) 0.023(3) 0.003(2) 0.003(2) 0.007(2)
C56 0.024(3) 0.017(3) 0.027(3) 0.007(3) 0.008(3) 0.009(3)
C57 0.028(3) 0.017(3) 0.022(3) 0.008(3) 0.009(3) 0.006(3)
C58 0.025(3) 0.013(3) 0.021(3) 0.008(2) 0.010(3) 0.006(2)
C59 0.015(3) 0.014(3) 0.027(3) 0.004(2) 0.009(2) 0.000(2)
C60 0.020(3) 0.017(3) 0.033(4) 0.007(3) 0.019(3) 0.001(2)
C61 0.010(3) 0.024(3) 0.032(4) 0.005(3) 0.013(3) 0.001(2)
C62 0.006(3) 0.021(3) 0.038(4) -0.002(3) 0.008(3) 0.003(2)
C63 0.011(3) 0.027(3) 0.037(4) 0.006(3) 0.009(3) 0.009(3)
C64 0.011(3) 0.025(3) 0.029(4) 0.004(3) -0.003(3) 0.011(2)
C65 0.018(3) 0.022(3) 0.024(3) 0.002(3) -0.006(3) 0.010(3)
C66 0.021(3) 0.023(3) 0.016(3) 0.002(3) -0.008(2) 0.009(3)
C67 0.025(3) 0.019(3) 0.014(3) -0.002(2) -0.003(2) 0.004(3)
C68 0.019(3) 0.021(3) 0.013(3) -0.005(2) -0.003(2) 0.006(3)
C69 0.021(3) 0.018(3) 0.016(3) -0.005(2) 0.003(2) 0.003(2)
C70 0.028(3) 0.021(3) 0.014(3) 0.001(2) 0.010(3) 0.008(3)
C71 0.024(3) 0.023(3) 0.021(3) 0.000(3) 0.011(3) 0.014(3)
C72 0.022(3) 0.014(3) 0.026(3) -0.001(2) 0.008(3) 0.010(2)
C73 0.023(3) 0.014(3) 0.013(3) -0.001(2) 0.005(2) 0.005(2)
C74 0.020(3) 0.010(3) 0.021(3) -0.003(2) 0.004(2) 0.000(2)
C75 0.021(3) 0.012(3) 0.025(3) 0.005(2) 0.009(3) 0.004(2)
C76 0.012(3) 0.015(3) 0.024(3) -0.001(2) 0.003(2) 0.002(2)
C77 0.012(3) 0.019(3) 0.030(4) 0.003(3) 0.005(3) 0.001(2)
C78 0.008(3) 0.019(3) 0.028(3) -0.001(3) 0.000(2) 0.000(2)
C79 0.013(3) 0.020(3) 0.022(3) -0.001(3) -0.003(2) 0.002(2)
C80 0.016(3) 0.017(3) 0.023(3) -0.001(3) 0.000(3) 0.001(2)
C81 0.012(3) 0.021(3) 0.012(3) 0.005(2) 0.006(2) 0.008(2)
C82 0.014(3) 0.018(3) 0.016(3) 0.002(2) 0.003(2) 0.005(2)
C83 0.010(3) 0.018(3) 0.021(3) 0.007(2) 0.006(2) 0.002(2)
C84 0.022(3) 0.011(3) 0.017(3) 0.006(2) 0.007(2) 0.006(2)
C85 0.026(3) 0.018(3) 0.023(3) 0.004(3) 0.010(3) 0.011(3)
C86 0.028(3) 0.028(3) 0.026(3) 0.011(3) 0.010(3) 0.017(3)
C87 0.035(4) 0.020(3) 0.020(3) 0.013(3) 0.007(3) 0.010(3)
C88 0.021(3) 0.024(3) 0.021(3) 0.010(3) 0.006(3) 0.004(3)
C89 0.016(3) 0.019(3) 0.018(3) 0.004(2) 0.004(2) 0.005(2)
C90 0.026(3) 0.029(3) 0.038(4) 0.015(3) 0.018(3) 0.015(3)
C91 0.056(5) 0.072(6) 0.049(5) 0.009(4) 0.038(4) 0.027(5)
C92 0.025(4) 0.130(9) 0.034(5) 0.007(5) 0.010(4) -0.006(5)
C93 0.014(3) 0.033(3) 0.030(4) 0.020(3) 0.007(3) 0.010(3)
C94 0.041(4) 0.054(5) 0.043(4) 0.015(4) 0.012(4) 0.034(4)
C95 0.020(4) 0.060(5) 0.036(4) 0.011(4) 0.000(3) 0.010(3)
C96 0.018(3) 0.013(3) 0.014(3) 0.002(2) 0.003(2) 0.002(2)
C97 0.018(3) 0.015(3) 0.017(3) 0.001(2) 0.005(2) 0.004(2)
C98 0.020(3) 0.020(3) 0.022(3) 0.007(3) 0.006(3) 0.010(2)
C99 0.031(4) 0.024(3) 0.013(3) 0.004(3) 0.005(3) 0.009(3)
C100 0.027(3) 0.024(3) 0.016(3) 0.003(3) 0.011(3) 0.008(3)
C101 0.021(3) 0.014(3) 0.017(3) -0.001(2) 0.004(2) 0.006(2)
C102 0.012(3) 0.034(3) 0.018(3) 0.011(3) 0.005(2) 0.010(3)
C103 0.020(3) 0.033(4) 0.031(4) 0.011(3) 0.010(3) 0.006(3)
C104 0.015(3) 0.035(4) 0.031(4) 0.003(3) 0.006(3) 0.011(3)
C105 0.026(3) 0.032(3) 0.019(3) 0.012(3) 0.013(3) 0.016(3)
C106 0.020(3) 0.038(4) 0.023(3) -0.005(3) 0.008(3) 0.005(3)
C107 0.033(4) 0.030(4) 0.039(4) 0.010(3) 0.019(3) 0.016(3)
C108 0.043(5) 0.046(5) 0.052(5) 0.017(4) 0.017(4) 0.016(4)
C109 0.057(5) 0.040(4) 0.037(4) -0.004(4) 0.018(4) 0.006(4)
C110 0.023(5) 0.031(5) 0.030(5) -0.001(4) 0.006(4) 0.011(4)
N1 0.013(2) 0.017(2) 0.019(3) 0.003(2) 0.004(2) 0.006(2)
N2 0.016(2) 0.020(2) 0.015(2) 0.008(2) 0.006(2) 0.008(2)
N3 0.017(2) 0.014(2) 0.017(2) 0.004(2) 0.005(2) 0.005(2)
S1 0.0498(12) 0.0332(10) 0.0393(11) 0.0122(8) 0.0104(9) 0.0130(9)
S2 0.0380(11) 0.0425(11) 0.0407(11) 0.0116(9) 0.0053(9) 0.0086(9)
S3 0.254(5) 0.0533(17) 0.070(2) 0.0054(15) 0.079(3) -0.027(2)
S4 0.0769(19) 0.100(2) 0.0525(15) 0.0261(15) 0.0082(14) 0.0231(16)
S5 0.0801(18) 0.0699(16) 0.0588(15) 0.0303(13) 0.0391(13) 0.0256(14)
Sc1 0.0660(11) 0.0289(8) 0.1401(17) 0.0415(9) 0.0877(12) 0.0330(8)
Sc2 0.0232(7) 0.0309(8) 0.1559(19) 0.0487(10) 0.0497(10) 0.0182(6)
Sc3 0.0230(6) 0.0145(6) 0.0222(6) 0.0045(5) 0.0061(5) 0.0051(5)

loop_
_atom_type_symbol
_atom_type_description
_atom_type_scat_dispersion_real
_atom_type_scat_dispersion_imag
_atom_type_scat_source
C C 0.0033 0.0016 'International Tables Vol C Tables 4.2.6.8 and 6.1.1.4'
H H 0.0000 0.0000 'International Tables Vol C Tables 4.2.6.8 and 6.1.1.4'
N N 0.0061 0.0033 'International Tables Vol C Tables 4.2.6.8 and 6.1.1.4'
S S 0.1246 0.1234 'International Tables Vol C Tables 4.2.6.8 and 6.1.1.4'
Sc Sc 0.2519 0.3716 'International Tables Vol C Tables 4.2.6.8 and 6.1.1.4'

loop_
_geom_angle_atom_site_label_1
_geom_angle_atom_site_label_2
_geom_angle_atom_site_label_3
_geom_angle
_geom_angle_site_symmetry_1
C2 C1 C10 108.9(5) .
C2 C1 C6 122.9(5) .
C10 C1 C6 125.1(5) .
C2 C1 Sc2 87.4(3) .
C10 C1 Sc2 57.3(3) .
C6 C1 Sc2 105.3(3) .
C3 C2 C1 124.0(5) .
C3 C2 C12 121.4(5) .
C1 C2 C12 108.5(5) .
C15 C3 C2 117.4(5) .
C15 C3 C4 117.7(5) .
C2 C3 C4 115.1(5) .
C5 C4 C3 123.9(5) .
C5 C4 C18 108.1(5) .
C3 C4 C18 121.2(5) .
C4 C5 C20 108.9(5) .
C4 C5 C6 122.4(5) .
C20 C5 C6 125.8(5) .
C4 C5 Sc1 89.5(3) .
C20 C5 Sc1 56.5(3) .
C6 C5 Sc1 105.2(3) .
C7 C6 C81 109.4(4) .
C7 C6 C1 104.0(5) .
C81 C6 C1 115.6(5) .
C7 C6 C5 102.9(4) .
C81 C6 C5 115.0(4) .
C1 C6 C5 108.7(4) .
C22 C7 C8 110.3(5) .
C22 C7 C6 124.9(5) .
C8 C7 C6 124.2(5) .
C9 C8 C24 125.0(5) .
C9 C8 C7 123.6(5) .
C24 C8 C7 105.7(5) .
C9 C8 Sc2 60.3(3) .
C24 C8 Sc2 97.5(3) .
C7 C8 Sc2 92.7(3) .
C8 C9 C10 114.0(5) .
C8 C9 C27 113.7(5) .
C10 C9 C27 119.8(5) .
C8 C9 Sc2 86.7(3) .
C10 C9 Sc2 72.7(3) .
C27 C9 Sc2 75.6(3) .
C1 C10 C9 121.8(5) .
C1 C10 C11 106.6(5) .
C9 C10 C11 119.3(5) .
C1 C10 Sc2 91.3(4) .
C9 C10 Sc2 70.8(3) .
C11 C10 Sc2 74.0(3) .
C12 C11 C29 120.2(5) .
C12 C11 C10 107.6(5) .
C29 C11 C10 121.1(5) .
C12 C11 Sc2 93.4(4) .
C29 C11 Sc2 75.3(3) .
C10 C11 Sc2 69.2(3) .
C11 C12 C2 108.5(5) .
C11 C12 C13 122.5(5) .
C2 C12 C13 121.4(5) .
C11 C12 Sc2 56.5(3) .
C2 C12 Sc2 83.6(3) .
C13 C12 Sc2 100.7(3) .
C31 C13 C14 118.7(5) .
C31 C13 C12 117.3(6) .
C14 C13 C12 117.0(5) .
C13 C14 C15 121.9(5) .
C13 C14 C34 120.7(5) .
C15 C14 C34 107.0(5) .
C3 C15 C16 121.1(5) .
C3 C15 C14 120.8(5) .
C16 C15 C14 108.9(5) .
C17 C16 C35 120.9(5) .
C17 C16 C15 121.2(5) .
C35 C16 C15 107.7(5) .
C16 C17 C38 119.1(5) .
C16 C17 C18 118.9(5) .
C38 C17 C18 115.4(5) .
C19 C18 C17 124.2(5) .
C19 C18 C4 108.1(5) .
C17 C18 C4 119.9(5) .
C18 C19 C40 119.6(5) .
C18 C19 C20 108.1(5) .
C40 C19 C20 121.4(5) .
C18 C19 Sc1 95.5(4) .
C40 C19 Sc1 74.2(3) .
C20 C19 Sc1 69.2(3) .
C5 C20 C21 121.3(5) .
C5 C20 C19 106.8(5) .
C21 C20 C19 120.0(5) .
C5 C20 Sc1 92.9(3) .
C21 C20 Sc1 69.2(3) .
C19 C20 Sc1 75.1(3) .
C22 C21 C20 113.6(5) .
C22 C21 C42 115.3(5) .
C20 C21 C42 118.3(5) .
C22 C21 Sc1 86.6(3) .
C20 C21 Sc1 74.4(3) .
C42 C21 Sc1 73.5(3) .
C7 C22 C21 124.1(5) .
C7 C22 C23 106.6(5) .
C21 C22 C23 123.4(5) .
C7 C22 Sc1 94.1(3) .
C21 C22 Sc1 60.5(3) .
C23 C22 Sc1 95.5(3) .
C44 C23 C24 121.8(5) .
C44 C23 C22 121.2(5) .
C24 C23 C22 107.7(5) .
C25 C24 C23 121.3(5) .
C25 C24 C8 120.6(5) .
C23 C24 C8 109.7(5) .
C24 C25 C46 117.7(6) .
C24 C25 C26 116.1(5) .
C46 C25 C26 119.6(5) .
C25 C26 C27 123.0(5) .
C25 C26 C49 118.7(5) .
C27 C26 C49 109.3(5) .
C25 C26 Sc2 92.6(3) .
C27 C26 Sc2 56.3(3) .
C49 C26 Sc2 91.2(3) .
C26 C27 C9 121.3(5) .
C26 C27 C28 106.3(5) .
C9 C27 C28 120.4(5) .
C26 C27 Sc2 93.4(3) .
C9 C27 Sc2 68.2(3) .
C28 C27 Sc2 75.7(3) .
C50 C28 C29 120.0(5) .
C50 C28 C27 108.3(5) .
C29 C28 C27 120.2(5) .
C50 C28 Sc2 97.0(3) .
C29 C28 Sc2 71.9(3) .
C27 C28 Sc2 69.2(3) .
C11 C29 C30 116.8(6) .
C11 C29 C28 119.0(5) .
C30 C29 C28 116.7(5) .
C11 C29 Sc2 70.0(3) .
C30 C29 Sc2 100.2(3) .
C28 C29 Sc2 73.9(3) .
C52 C30 C31 108.5(5) .
C52 C30 C29 121.6(6) .
C31 C30 C29 121.8(5) .
C13 C31 C32 121.0(6) .
C13 C31 C30 121.1(5) .
C32 C31 C30 107.9(5) .
C33 C32 C53 121.2(5) .
C33 C32 C31 120.5(5) .
C53 C32 C31 108.4(6) .
C34 C33 C32 119.0(5) .
C34 C33 C56 116.7(6) .
C32 C33 C56 116.3(5) .
C33 C34 C35 122.0(6) .
C33 C34 C14 119.9(6) .
C35 C34 C14 108.1(5) .
C36 C35 C16 120.4(6) .
C36 C35 C34 121.2(5) .
C16 C35 C34 108.3(5) .
C35 C36 C37 119.1(5) .
C35 C36 C57 117.1(6) .
C37 C36 C57 116.2(6) .
C36 C37 C60 121.7(5) .
C36 C37 C38 119.9(5) .
C60 C37 C38 107.9(5) .
C17 C38 C37 120.3(6) .
C17 C38 C39 121.6(5) .
C37 C38 C39 108.1(5) .
C40 C39 C38 121.8(5) .
C40 C39 C61 121.8(6) .
C38 C39 C61 107.1(5) .
C39 C40 C41 117.8(5) .
C39 C40 C19 117.0(6) .
C41 C40 C19 117.8(5) .
C39 C40 Sc1 101.4(4) .
C41 C40 Sc1 71.2(3) .
C19 C40 Sc1 71.5(3) .
C40 C41 C63 119.6(5) .
C40 C41 C42 121.9(5) .
C63 C41 C42 107.4(5) .
C40 C41 Sc1 74.8(3) .
C63 C41 Sc1 94.7(4) .
C42 C41 Sc1 68.9(3) .
C43 C42 C21 120.0(5) .
C43 C42 C41 107.3(5) .
C21 C42 C41 120.3(5) .
C43 C42 Sc1 91.1(3) .
C21 C42 Sc1 69.7(3) .
C41 C42 Sc1 75.4(3) .
C44 C43 C42 123.9(5) .
C44 C43 C64 119.2(5) .
C42 C43 C64 108.5(5) .
C44 C43 Sc1 93.2(3) .
C42 C43 Sc1 57.5(3) .
C64 C43 Sc1 90.2(3) .
C23 C44 C43 115.8(5) .
C23 C44 C45 117.1(6) .
C43 C44 C45 119.6(5) .
C44 C45 C46 120.8(5) .
C44 C45 C66 120.5(6) .
C46 C45 C66 107.7(5) .
C25 C46 C45 121.1(5) .
C25 C46 C47 120.4(6) .
C45 C46 C47 108.4(5) .
C48 C47 C67 122.0(5) .
C48 C47 C46 121.0(6) .
C67 C47 C46 107.3(5) .
C47 C48 C49 118.4(5) .
C47 C48 C70 117.8(6) .
C49 C48 C70 117.0(6) .
C48 C49 C50 122.8(5) .
C48 C49 C26 121.5(6) .
C50 C49 C26 107.4(5) .
C51 C50 C49 120.5(5) .
C51 C50 C28 122.0(6) .
C49 C50 C28 108.7(5) .
C52 C51 C71 118.0(5) .
C52 C51 C50 117.6(5) .
C71 C51 C50 116.9(6) .
C51 C52 C30 121.7(6) .
C51 C52 C53 121.8(5) .
C30 C52 C53 107.0(5) .
C54 C53 C32 122.1(6) .
C54 C53 C52 119.7(6) .
C32 C53 C52 108.2(5) .
C72 C54 C53 117.8(5) .
C72 C54 C55 117.1(5) .
C53 C54 C55 118.1(5) .
C72 C54 Sc3 80.3(3) .
C53 C54 Sc3 102.6(4) .
C55 C54 Sc3 61.6(3) .
C56 C55 C54 118.3(5) .
C56 C55 C75 108.6(5) .
C54 C55 C75 122.4(5) .
C56 C55 Sc3 83.3(3) .
C54 C55 Sc3 86.2(3) .
C75 C55 Sc3 67.3(3) .
C57 C56 C55 108.5(5) .
C57 C56 C33 121.4(5) .
C55 C56 C33 123.5(6) .
C57 C56 Sc3 75.1(3) .
C55 C56 Sc3 64.2(3) .
C33 C56 Sc3 103.3(4) .
C56 C57 C58 108.2(5) .
C56 C57 C36 121.4(5) .
C58 C57 C36 123.1(6) .
C56 C57 Sc3 73.9(3) .
C58 C57 Sc3 64.0(3) .
C36 C57 Sc3 103.4(4) .
C57 C58 C75 108.7(5) .
C57 C58 C59 118.7(5) .
C75 C58 C59 122.6(5) .
C57 C58 Sc3 83.6(3) .
C75 C58 Sc3 67.1(3) .
C59 C58 Sc3 87.3(3) .
C77 C59 C60 117.3(5) .
C77 C59 C58 117.5(5) .
C60 C59 C58 118.6(5) .
C77 C59 Sc3 81.2(3) .
C60 C59 Sc3 103.3(3) .
C58 C59 Sc3 60.9(3) .
C59 C60 C61 120.2(6) .
C59 C60 C37 121.1(5) .
C61 C60 C37 108.6(5) .
C62 C61 C60 122.4(5) .
C62 C61 C39 120.0(5) .
C60 C61 C39 108.3(5) .
C61 C62 C63 118.5(5) .
C61 C62 C78 117.4(5) .
C63 C62 C78 117.1(6) .
C62 C63 C64 121.0(6) .
C62 C63 C41 121.9(6) .
C64 C63 C41 108.9(5) .
C63 C64 C65 122.5(6) .
C63 C64 C43 107.9(5) .
C65 C64 C43 121.4(6) .
C66 C65 C64 118.5(5) .
C66 C65 C79 117.7(5) .
C64 C65 C79 116.0(6) .
C67 C66 C65 122.3(5) .
C67 C66 C45 107.8(5) .
C65 C66 C45 120.5(5) .
C66 C67 C68 120.1(6) .
C66 C67 C47 108.9(5) .
C68 C67 C47 119.6(5) .
C69 C68 C80 117.2(5) .
C69 C68 C67 118.3(5) .
C80 C68 C67 117.6(5) .
C68 C69 C70 121.3(5) .
C68 C69 C73 121.2(5) .
C70 C69 C73 107.3(5) .
C69 C70 C48 120.7(6) .
C69 C70 C71 108.6(5) .
C48 C70 C71 120.2(5) .
C72 C71 C51 119.9(6) .
C72 C71 C70 108.2(5) .
C51 C71 C70 122.4(5) .
C54 C72 C71 122.7(5) .
C54 C72 C73 121.8(5) .
C71 C72 C73 107.7(5) .
C54 C72 Sc3 70.5(3) .
C71 C72 Sc3 106.8(3) .
C73 C72 Sc3 68.6(3) .
C74 C73 C72 121.9(5) .
C74 C73 C69 122.5(5) .
C72 C73 C69 108.2(5) .
C74 C73 Sc3 62.4(3) .
C72 C73 Sc3 81.2(3) .
C69 C73 Sc3 103.0(3) .
C76 C74 C73 114.7(5) .
C76 C74 C75 118.1(5) .
C73 C74 C75 117.5(5) .
C76 C74 Sc3 86.2(3) .
C73 C74 Sc3 85.3(3) .
C75 C74 Sc3 67.7(3) .
C58 C75 C55 105.9(5) .
C58 C75 C74 118.7(5) .
C55 C75 C74 119.0(5) .
C58 C75 Sc3 76.9(3) .
C55 C75 Sc3 76.5(3) .
C74 C75 Sc3 75.8(3) .
C74 C76 C80 123.4(5) .
C74 C76 C77 121.7(5) .
C80 C76 C77 107.7(5) .
C74 C76 Sc3 61.8(3) .
C80 C76 Sc3 102.8(3) .
C77 C76 Sc3 82.6(3) .
C59 C77 C78 122.3(5) .
C59 C77 C76 120.9(5) .
C78 C77 C76 108.0(5) .
C62 C78 C79 121.8(5) .
C62 C78 C77 120.2(6) .
C79 C78 C77 107.8(5) .
C78 C79 C65 121.4(5) .
C78 C79 C80 109.0(5) .
C65 C79 C80 119.8(6) .
C68 C80 C76 120.7(5) .
C68 C80 C79 122.3(5) .
C76 C80 C79 107.4(5) .
C82 C81 N3 105.5(5) .
C82 C81 C6 127.6(5) .
N3 C81 C6 126.9(5) .
C81 C82 N2 107.5(5) .
C81 C82 H82 126.2 .
N2 C82 H82 126.2 .
N2 C83 N3 108.2(5) .
N2 C83 H83 125.9 .
N3 C83 H83 125.9 .
C85 C84 C89 124.6(5) .
C85 C84 N2 117.4(5) .
C89 C84 N2 118.0(5) .
C84 C85 C86 115.8(5) .
C84 C85 C90 123.1(5) .
C86 C85 C90 121.1(5) .
C87 C86 C85 122.1(6) .
C87 C86 H86 118.9 .
C85 C86 H86 118.9 .
C86 C87 C88 120.4(5) .
C86 C87 H87 119.8 .
C88 C87 H87 119.8 .
C87 C88 C89 120.4(5) .
C87 C88 H88 119.8 .
C89 C88 H88 119.8 .
C84 C89 C88 116.7(5) .
C84 C89 C93 123.7(5) .
C88 C89 C93 119.5(5) .
C92 C90 C85 113.1(6) .
C92 C90 C91 109.9(7) .
C85 C90 C91 111.8(5) .
C92 C90 H90 107.2 .
C85 C90 H90 107.2 .
C91 C90 H90 107.2 .
C90 C91 H91A 109.5 .
C90 C91 H91B 109.5 .
H91A C91 H91B 109.5 .
C90 C91 H91C 109.5 .
H91A C91 H91C 109.5 .
H91B C91 H91C 109.5 .
C90 C92 H92A 109.5 .
C90 C92 H92B 109.5 .
H92A C92 H92B 109.5 .
C90 C92 H92C 109.5 .
H92A C92 H92C 109.5 .
H92B C92 H92C 109.5 .
C89 C93 C94 111.9(5) .
C89 C93 C95 110.4(5) .
C94 C93 C95 110.5(6) .
C89 C93 H93 107.9 .
C94 C93 H93 107.9 .
C95 C93 H93 107.9 .
C93 C94 H94A 109.5 .
C93 C94 H94B 109.5 .
H94A C94 H94B 109.5 .
C93 C94 H94C 109.5 .
H94A C94 H94C 109.5 .
H94B C94 H94C 109.5 .
C93 C95 H95A 109.5 .
C93 C95 H95B 109.5 .
H95A C95 H95B 109.5 .
C93 C95 H95C 109.5 .
H95A C95 H95C 109.5 .
H95B C95 H95C 109.5 .
C97 C96 C101 125.0(5) .
C97 C96 N3 117.1(5) .
C101 C96 N3 117.8(5) .
C98 C97 C96 116.3(5) .
C98 C97 C102 121.6(5) .
C96 C97 C102 122.1(5) .
C99 C98 C97 120.3(5) .
C99 C98 H98 119.9 .
C97 C98 H98 119.9 .
C100 C99 C98 121.5(6) .
C100 C99 H99 119.3 .
C98 C99 H99 119.3 .
C101 C100 C99 120.5(6) .
C101 C100 H100 119.8 .
C99 C100 H100 119.8 .
C100 C101 C96 116.5(5) .
C100 C101 C105 122.2(5) .
C96 C101 C105 121.3(5) .
C97 C102 C104 113.0(5) .
C97 C102 C103 111.1(5) .
C104 C102 C103 109.2(5) .
C97 C102 H102 107.8 .
C104 C102 H102 107.8 .
C103 C102 H102 107.8 .
C102 C103 H10A 109.5 .
C102 C103 H10B 109.5 .
H10A C103 H10B 109.5 .
C102 C103 H10C 109.5 .
H10A C103 H10C 109.5 .
H10B C103 H10C 109.5 .
C102 C104 H10D 109.5 .
C102 C104 H10E 109.5 .
H10D C104 H10E 109.5 .
C102 C104 H10F 109.5 .
H10D C104 H10F 109.5 .
H10E C104 H10F 109.5 .
C106 C105 C101 111.9(5) .
C106 C105 C107 110.0(5) .
C101 C105 C107 110.5(5) .
C106 C105 H105 108.1 .
C101 C105 H105 108.1 .
C107 C105 H105 108.1 .
C105 C106 H10G 109.5 .
C105 C106 H10H 109.5 .
H10G C106 H10H 109.5 .
C105 C106 H10I 109.5 .
H10G C106 H10I 109.5 .
H10H C106 H10I 109.5 .
C105 C107 H10J 109.5 .
C105 C107 H10K 109.5 .
H10J C107 H10K 109.5 .
C105 C107 H10L 109.5 .
H10J C107 H10L 109.5 .
H10K C107 H10L 109.5 .
S5 C108 S4 178.9(6) .
S2 C109 S3 178.5(6) .
S1 C110 S1 180.0 2_675
Sc3 N1 Sc1 130.0(2) .
Sc3 N1 Sc2 129.6(2) .
Sc1 N1 Sc2 100.4(2) .
C83 N2 C82 108.8(4) .
C83 N2 C84 125.6(5) .
C82 N2 C84 125.5(4) .
C83 N3 C81 110.0(5) .
C83 N3 C96 123.0(5) .
C81 N3 C96 127.0(4) .
N1 Sc1 C21 151.2(2) .
N1 Sc1 C42 149.8(2) .
C21 Sc1 C42 36.7(2) .
N1 Sc1 C20 143.1(2) .
C21 Sc1 C20 36.4(2) .
C42 Sc1 C20 64.3(2) .
N1 Sc1 C41 139.5(2) .
C21 Sc1 C41 65.0(2) .
C42 Sc1 C41 35.7(2) .
C20 Sc1 C41 74.3(2) .
N1 Sc1 C19 134.3(2) .
C21 Sc1 C19 64.8(2) .
C42 Sc1 C19 74.2(2) .
C20 Sc1 C19 35.74(19) .
C41 Sc1 C19 61.0(2) .
N1 Sc1 C40 131.8(2) .
C21 Sc1 C40 76.7(2) .
C42 Sc1 C40 63.4(2) .
C20 Sc1 C40 63.7(2) .
C41 Sc1 C40 34.0(2) .
C19 Sc1 C40 34.33(19) .
N1 Sc1 C22 118.36(19) .
C21 Sc1 C22 32.98(19) .
C42 Sc1 C22 58.6(2) .
C20 Sc1 C22 57.66(19) .
C41 Sc1 C22 93.3(2) .
C19 Sc1 C22 92.61(19) .
C40 Sc1 C22 109.66(19) .
N1 Sc1 C43 118.4(2) .
C21 Sc1 C43 58.69(19) .
C42 Sc1 C43 31.5(2) .
C20 Sc1 C43 92.98(19) .
C41 Sc1 C43 53.1(2) .
C19 Sc1 C43 105.2(2) .
C40 Sc1 C43 86.9(2) .
C22 Sc1 C43 62.28(18) .
N1 Sc1 C5 112.68(19) .
C21 Sc1 C5 57.97(19) .
C42 Sc1 C5 92.38(19) .
C20 Sc1 C5 30.59(18) .
C41 Sc1 C5 104.26(19) .
C19 Sc1 C5 52.13(18) .
C40 Sc1 C5 86.19(19) .
C22 Sc1 C5 61.12(17) .
C43 Sc1 C5 116.17(17) .
N1 Sc1 Sc2 39.83(13) .
C21 Sc1 Sc2 112.75(16) .
C42 Sc1 Sc2 136.61(17) .
C20 Sc1 Sc2 110.62(15) .
C41 Sc1 Sc2 169.08(18) .
C19 Sc1 Sc2 128.69(17) .
C40 Sc1 Sc2 156.87(18) .
C22 Sc1 Sc2 81.78(13) .
C43 Sc1 Sc2 116.20(15) .
C5 Sc1 Sc2 82.01(13) .
N1 Sc1 Sc3 24.96(13) .
C21 Sc1 Sc3 169.76(17) .
C42 Sc1 Sc3 138.08(16) .
C20 Sc1 Sc3 153.53(16) .
C41 Sc1 Sc3 115.38(15) .
C19 Sc1 Sc3 124.93(15) .
C40 Sc1 Sc3 109.50(14) .
C22 Sc1 Sc3 140.06(14) .
C43 Sc1 Sc3 112.65(13) .
C5 Sc1 Sc3 129.32(13) .
Sc2 Sc1 Sc3 64.79(4) .
N1 Sc2 C9 150.5(2) .
N1 Sc2 C10 147.5(2) .
C9 Sc2 C10 36.5(2) .
N1 Sc2 C11 138.4(2) .
C9 Sc2 C11 65.5(2) .
C10 Sc2 C11 36.8(2) .
N1 Sc2 C27 144.5(2) .
C9 Sc2 C27 36.1(2) .
C10 Sc2 C27 64.4(2) .
C11 Sc2 C27 74.7(2) .
N1 Sc2 C29 132.8(2) .
C9 Sc2 C29 76.5(2) .
C10 Sc2 C29 64.6(2) .
C11 Sc2 C29 34.7(2) .
C27 Sc2 C29 63.1(2) .
N1 Sc2 C28 136.3(2) .
C9 Sc2 C28 64.2(2) .
C10 Sc2 C28 74.9(2) .
C11 Sc2 C28 61.8(2) .
C27 Sc2 C28 35.1(2) .
C29 Sc2 C28 34.2(2) .
N1 Sc2 C8 117.61(19) .
C9 Sc2 C8 32.96(19) .
C10 Sc2 C8 57.98(19) .
C11 Sc2 C8 93.80(19) .
C27 Sc2 C8 57.35(19) .
C29 Sc2 C8 109.43(19) .
C28 Sc2 C8 91.79(19) .
N1 Sc2 C1 116.1(2) .
C9 Sc2 C1 59.0(2) .
C10 Sc2 C1 31.42(19) .
C11 Sc2 C1 53.70(19) .
C27 Sc2 C1 93.14(19) .
C29 Sc2 C1 88.07(19) .
C28 Sc2 C1 105.81(19) .
C8 Sc2 C1 62.26(18) .
N1 Sc2 C12 109.65(19) .
C9 Sc2 C12 88.7(2) .
C10 Sc2 C12 52.96(19) .
C11 Sc2 C12 30.06(19) .
C27 Sc2 C12 104.6(2) .
C29 Sc2 C12 55.44(19) .
C28 Sc2 C12 88.34(19) .
C8 Sc2 C12 108.07(18) .
C1 Sc2 C12 49.06(17) .
N1 Sc2 C26 114.4(2) .
C9 Sc2 C26 57.45(19) .
C10 Sc2 C26 91.95(19) .
C11 Sc2 C26 104.36(19) .
C27 Sc2 C26 30.27(19) .
C29 Sc2 C26 85.2(2) .
C28 Sc2 C26 51.20(19) .
C8 Sc2 C26 60.67(17) .
C1 Sc2 C26 115.90(17) .
C12 Sc2 C26 134.41(18) .
N1 Sc2 Sc1 39.81(13) .
C9 Sc2 Sc1 113.25(16) .
C10 Sc2 Sc1 113.94(16) .
C11 Sc2 Sc1 134.34(17) .
C27 Sc2 Sc1 133.27(17) .
C29 Sc2 Sc1 162.60(18) .
C28 Sc2 Sc1 162.66(18) .
C8 Sc2 Sc1 81.57(13) .
C1 Sc2 Sc1 85.33(14) .
C12 Sc2 Sc1 108.93(14) .
C26 Sc2 Sc1 112.15(14) .
N1 Sc3 C75 176.6(2) .
N1 Sc3 C74 146.8(2) .
C75 Sc3 C74 36.5(2) .
N1 Sc3 C55 142.7(2) .
C75 Sc3 C55 36.2(2) .
C74 Sc3 C55 63.5(2) .
N1 Sc3 C58 141.2(2) .
C75 Sc3 C58 36.0(2) .
C74 Sc3 C58 63.1(2) .
C55 Sc3 C58 57.8(2) .
N1 Sc3 C56 120.98(19) .
C75 Sc3 C56 56.3(2) .
C74 Sc3 C56 91.27(19) .
C55 Sc3 C56 32.43(19) .
C58 Sc3 C56 54.26(19) .
N1 Sc3 C57 120.50(19) .
C75 Sc3 C57 56.08(19) .
C74 Sc3 C57 90.99(19) .
C55 Sc3 C57 54.1(2) .
C58 Sc3 C57 32.42(19) .
C56 Sc3 C57 31.06(19) .
N1 Sc3 C73 124.02(18) .
C75 Sc3 C73 59.31(19) .
C74 Sc3 C73 32.30(19) .
C55 Sc3 C73 67.61(19) .
C58 Sc3 C73 92.84(19) .
C56 Sc3 C73 100.03(18) .
C57 Sc3 C73 114.30(18) .
N1 Sc3 C76 122.97(18) .
C75 Sc3 C76 59.17(19) .
C74 Sc3 C76 32.03(19) .
C55 Sc3 C76 92.98(18) .
C58 Sc3 C76 67.25(19) .
C56 Sc3 C76 114.33(18) .
C57 Sc3 C76 99.66(18) .
C73 Sc3 C76 53.43(18) .
N1 Sc3 C54 120.05(19) .
C75 Sc3 C54 60.66(19) .
C74 Sc3 C54 70.19(19) .
C55 Sc3 C54 32.25(19) .
C58 Sc3 C54 89.52(19) .
C56 Sc3 C54 54.91(19) .
C57 Sc3 C54 83.58(19) .
C73 Sc3 C54 55.00(18) .
C76 Sc3 C54 101.82(18) .
N1 Sc3 C59 118.52(18) .
C75 Sc3 C59 60.01(19) .
C74 Sc3 C59 69.43(19) .
C55 Sc3 C59 89.09(19) .
C58 Sc3 C59 31.82(18) .
C56 Sc3 C59 83.31(19) .
C57 Sc3 C59 54.61(18) .
C73 Sc3 C59 101.34(18) .
C76 Sc3 C59 54.60(18) .
C54 Sc3 C59 119.61(18) .
N1 Sc3 C72 115.08(18) .
C75 Sc3 C72 67.30(19) .
C74 Sc3 C72 56.81(19) .
C55 Sc3 C72 54.73(19) .
C58 Sc3 C72 102.89(18) .
C56 Sc3 C72 83.11(18) .
C57 Sc3 C72 108.83(18) .
C73 Sc3 C72 30.16(17) .
C76 Sc3 C72 83.23(17) .
C54 Sc3 C72 29.19(17) .
C59 Sc3 C72 123.92(17) .

loop_
_geom_bond_atom_site_label_1
_geom_bond_atom_site_label_2
_geom_bond_distance
_geom_bond_site_symmetry_2
C1 C2 1.427(8) .
C1 C10 1.428(8) .
C1 C6 1.523(8) .
C1 Sc2 2.739(6) .
C2 C3 1.427(8) .
C2 C12 1.428(8) .
C3 C15 1.424(8) .
C3 C4 1.430(8) .
C4 C5 1.428(8) .
C4 C18 1.442(8) .
C5 C20 1.433(8) .
C5 C6 1.535(8) .
C5 Sc1 2.812(6) .
C6 C7 1.509(7) .
C6 C81 1.515(7) .
C7 C22 1.423(8) .
C7 C8 1.431(8) .
C8 C9 1.429(8) .
C8 C24 1.431(8) .
C8 Sc2 2.621(6) .
C9 C10 1.438(8) .
C9 C27 1.448(8) .
C9 Sc2 2.282(6) .
C10 C11 1.479(8) .
C10 Sc2 2.306(6) .
C11 C12 1.424(9) .
C11 C29 1.438(8) .
C11 Sc2 2.371(6) .
C12 C13 1.432(8) .
C12 Sc2 2.837(6) .
C13 C31 1.409(8) .
C13 C14 1.410(9) .
C14 C15 1.443(8) .
C14 C34 1.448(8) .
C15 C16 1.436(8) .
C16 C17 1.403(8) .
C16 C35 1.435(8) .
C17 C38 1.424(8) .
C17 C18 1.431(8) .
C18 C19 1.423(9) .
C19 C40 1.444(8) .
C19 C20 1.468(8) .
C19 Sc1 2.428(6) .
C20 C21 1.448(8) .
C20 Sc1 2.349(6) .
C21 C22 1.425(8) .
C21 C42 1.452(8) .
C21 Sc1 2.279(5) .
C22 C23 1.442(8) .
C22 Sc1 2.614(5) .
C23 C44 1.413(8) .
C23 C24 1.421(8) .
C24 C25 1.413(8) .
C25 C46 1.417(9) .
C25 C26 1.429(9) .
C26 C27 1.442(9) .
C26 C49 1.453(8) .
C26 Sc2 2.854(6) .
C27 C28 1.465(8) .
C27 Sc2 2.380(6) .
C28 C50 1.442(8) .
C28 C29 1.445(9) .
C28 Sc2 2.468(6) .
C29 C30 1.440(9) .
C29 Sc2 2.441(5) .
C30 C52 1.431(8) .
C30 C31 1.431(9) .
C31 C32 1.428(8) .
C32 C33 1.418(9) .
C32 C53 1.422(9) .
C33 C34 1.413(8) .
C33 C56 1.450(8) .
C34 C35 1.443(9) .
C35 C36 1.414(9) .
C36 C37 1.426(9) .
C36 C57 1.449(9) .
C37 C60 1.432(9) .
C37 C38 1.442(8) .
C38 C39 1.447(9) .
C39 C40 1.424(8) .
C39 C61 1.450(8) .
C40 C41 1.427(9) .
C40 Sc1 2.463(6) .
C41 C63 1.450(8) .
C41 C42 1.458(9) .
C41 Sc1 2.416(6) .
C42 C43 1.442(9) .
C42 Sc1 2.329(6) .
C43 C44 1.426(9) .
C43 C64 1.448(8) .
C43 Sc1 2.763(6) .
C44 C45 1.428(8) .
C45 C46 1.436(9) .
C45 C66 1.440(8) .
C46 C47 1.438(8) .
C47 C48 1.415(9) .
C47 C67 1.433(9) .
C48 C49 1.420(9) .
C48 C70 1.428(8) .
C49 C50 1.429(9) .
C50 C51 1.427(9) .
C51 C52 1.401(9) .
C51 C71 1.425(8) .
C52 C53 1.449(9) .
C53 C54 1.421(8) .
C54 C72 1.402(8) .
C54 C55 1.449(8) .
C54 Sc3 2.710(5) .
C55 C56 1.422(8) .
C55 C75 1.451(8) .
C55 Sc3 2.388(6) .
C56 C57 1.415(9) .
C56 Sc3 2.634(6) .
C57 C58 1.429(8) .
C57 Sc3 2.649(6) .
C58 C75 1.445(8) .
C58 C59 1.446(8) .
C58 Sc3 2.396(5) .
C59 C77 1.413(9) .
C59 C60 1.426(8) .
C59 Sc3 2.739(6) .
C60 C61 1.427(9) .
C61 C62 1.410(9) .
C62 C63 1.417(9) .
C62 C78 1.423(8) .
C63 C64 1.421(9) .
C64 C65 1.430(9) .
C65 C66 1.428(9) .
C65 C79 1.430(8) .
C66 C67 1.426(9) .
C67 C68 1.432(8) .
C68 C69 1.419(8) .
C68 C80 1.426(9) .
C69 C70 1.424(8) .
C69 C73 1.443(8) .
C70 C71 1.438(8) .
C71 C72 1.422(8) .
C72 C73 1.441(8) .
C72 Sc3 2.834(6) .
C73 C74 1.431(8) .
C73 Sc3 2.670(5) .
C74 C76 1.429(8) .
C74 C75 1.455(8) .
C74 Sc3 2.374(5) .
C75 Sc3 2.266(5) .
C76 C80 1.434(8) .
C76 C77 1.448(8) .
C76 Sc3 2.688(6) .
C77 C78 1.428(8) .
C78 C79 1.423(9) .
C79 C80 1.435(8) .
C81 C82 1.367(8) .
C81 N3 1.385(7) .
C82 N2 1.385(7) .
C82 H82 0.9500 .
C83 N2 1.328(7) .
C83 N3 1.332(7) .
C83 H83 0.9500 .
C84 C85 1.388(8) .
C84 C89 1.395(8) .
C84 N2 1.452(7) .
C85 C86 1.394(8) .
C85 C90 1.520(8) .
C86 C87 1.370(9) .
C86 H86 0.9500 .
C87 C88 1.390(9) .
C87 H87 0.9500 .
C88 C89 1.396(8) .
C88 H88 0.9500 .
C89 C93 1.519(8) .
C90 C92 1.489(10) .
C90 C91 1.536(10) .
C90 H90 1.0000 .
C91 H91A 0.9800 .
C91 H91B 0.9800 .
C91 H91C 0.9800 .
C92 H92A 0.9800 .
C92 H92B 0.9800 .
C92 H92C 0.9800 .
C93 C94 1.523(10) .
C93 C95 1.528(9) .
C93 H93 1.0000 .
C94 H94A 0.9800 .
C94 H94B 0.9800 .
C94 H94C 0.9800 .
C95 H95A 0.9800 .
C95 H95B 0.9800 .
C95 H95C 0.9800 .
C96 C97 1.397(8) .
C96 C101 1.397(8) .
C96 N3 1.471(7) .
C97 C98 1.392(8) .
C97 C102 1.515(8) .
C98 C99 1.391(9) .
C98 H98 0.9500 .
C99 C100 1.388(9) .
C99 H99 0.9500 .
C100 C101 1.385(8) .
C100 H100 0.9500 .
C101 C105 1.520(8) .
C102 C104 1.528(8) .
C102 C103 1.550(8) .
C102 H102 1.0000 .
C103 H10A 0.9800 .
C103 H10B 0.9800 .
C103 H10C 0.9800 .
C104 H10D 0.9800 .
C104 H10E 0.9800 .
C104 H10F 0.9800 .
C105 C106 1.518(8) .
C105 C107 1.534(8) .
C105 H105 1.0000 .
C106 H10G 0.9800 .
C106 H10H 0.9800 .
C106 H10I 0.9800 .
C107 H10J 0.9800 .
C107 H10K 0.9800 .
C107 H10L 0.9800 .
C108 S5 1.529(8) .
C108 S4 1.539(9) .
C109 S2 1.499(8) .
C109 S3 1.552(9) .
C110 S1 1.5481(18) 2_675
C110 S1 1.5482(18) .
N1 Sc3 2.012(4) .
N1 Sc1 2.017(5) .
N1 Sc2 2.017(5) .
Sc1 Sc2 3.098(2) .
Sc1 Sc3 3.6511(18) .
